data_7022374
loop_
_publ_author_name
'McMorran, David A.'
'McAdam, C. John'
'van der Salm, Holly'
'Gordon, Keith C.'

_publ_section_title
;
 1,5-Diarylbiguanides and their nickel(II) complexes.
;
_journal_issue 8
_journal_name_full 'Dalton transactions (Cambridge, England : 2003)'
_journal_page_first 2948
_journal_page_last 2962
_journal_paper_doi 10.1039/c2dt32483k
_journal_volume 42
_journal_year 2013
_chemical_formula_moiety 'C36 H46 N10 Ni, 2(C2 H3 N), 2(Cl O4)'
_chemical_formula_sum 'C40 H52 Cl2 N12 Ni O8'
_chemical_formula_weight 958.54
_chemical_name_systematic
;
?
;
_space_group_IT_number 2
_symmetry_cell_setting triclinic
_symmetry_space_group_name_Hall '-P 1'
_symmetry_space_group_name_H-M 'P -1'
_atom_sites_solution_hydrogens geom
_atom_sites_solution_primary direct
_atom_sites_solution_secondary difmap
_audit_creation_method SHELXL-97
_cell_angle_alpha 101.045(5)
_cell_angle_beta 101.543(5)
_cell_angle_gamma 98.542(5)
_cell_formula_units_Z 1
_cell_length_a 8.059(5)
_cell_length_b 8.919(5)
_cell_length_c 16.632(5)
_cell_measurement_reflns_used 5992
_cell_measurement_temperature 89(2)
_cell_measurement_theta_max 26.62
_cell_measurement_theta_min 2.37
_cell_volume 1127.7(10)
_computing_cell_refinement 'ApexII and SAINT (Bruker, 2001)'
_computing_data_collection 'ApexII (Bruker, 2004)'
_computing_data_reduction SAINT
_computing_molecular_graphics 'WinGX (Farrugia, 1999)'
_computing_publication_material WinGX
_computing_structure_refinement 'SHELXL-97 (Sheldrick, 1997)'
_computing_structure_solution SAINT
_diffrn_ambient_temperature 89(2)
_diffrn_measured_fraction_theta_full 0.989
_diffrn_measured_fraction_theta_max 0.989
_diffrn_measurement_device_type 'Bruker Kappa ApexII area detector'
_diffrn_measurement_method 'phi and omega scans'
_diffrn_radiation_monochromator graphite
_diffrn_radiation_source 'fine-focus sealed tube'
_diffrn_radiation_type MoK\a
_diffrn_radiation_wavelength 0.71069
_diffrn_reflns_av_R_equivalents 0.0469
_diffrn_reflns_av_sigmaI/netI 0.0321
_diffrn_reflns_limit_h_max 10
_diffrn_reflns_limit_h_min -9
_diffrn_reflns_limit_k_max 11
_diffrn_reflns_limit_k_min -11
_diffrn_reflns_limit_l_max 21
_diffrn_reflns_limit_l_min -21
_diffrn_reflns_number 38990
_diffrn_reflns_theta_full 27.24
_diffrn_reflns_theta_max 27.24
_diffrn_reflns_theta_min 2.43
_exptl_absorpt_coefficient_mu 0.613
_exptl_absorpt_correction_T_max 0.901
_exptl_absorpt_correction_T_min 0.863
_exptl_absorpt_correction_type multi-scan
_exptl_absorpt_process_details 'SADABS (Bruker, 2001)'
_exptl_crystal_colour orange
_exptl_crystal_density_diffrn 1.411
_exptl_crystal_density_method 'not measured'
_exptl_crystal_description block
_exptl_crystal_F_000 502
_exptl_crystal_size_max 0.26
_exptl_crystal_size_mid 0.20
_exptl_crystal_size_min 0.17
_refine_diff_density_max 0.565
_refine_diff_density_min -0.406
_refine_diff_density_rms 0.059
_refine_ls_extinction_method none
_refine_ls_goodness_of_fit_ref 1.071
_refine_ls_hydrogen_treatment mixed
_refine_ls_matrix_type full
_refine_ls_number_parameters 390
_refine_ls_number_reflns 4999
_refine_ls_number_restraints 0
_refine_ls_restrained_S_all 1.071
_refine_ls_R_factor_all 0.0456
_refine_ls_R_factor_gt 0.0367
_refine_ls_shift/su_max 0.000
_refine_ls_shift/su_mean 0.000
_refine_ls_structure_factor_coef Fsqd
_refine_ls_weighting_details 'calc w=1/[\s^2^(Fo^2^)+(0.0479P)^2^+0.5618P] where P=(Fo^2^+2Fc^2^)/3'
_refine_ls_weighting_scheme calc
_refine_ls_wR_factor_gt 0.0929
_refine_ls_wR_factor_ref 0.0980
_reflns_number_gt 4258
_reflns_number_total 4999
_reflns_threshold_expression >2\s(I)
_cod_data_source_file c2dt32483k.txt
_cod_data_source_block dma44a
_cod_depositor_comments
;
The following automatic conversions were performed:

'_symmetry_cell_setting' value 'Triclinic' changed to 'triclinic'
according to /home/saulius/struct/CIF-dictionaries/cif_core.dic
dictionary named 'cif_core.dic' version 2.4.2 from 2011-04-26.

Automatic conversion script
Id: cif_fix_values 1891 2012-01-12 08:04:46Z andrius 
;
_cod_original_sg_symbol_H-M P-1
_cod_original_formula_sum 'C40 H52 Cl2 N12 Ni1 O8'
_cod_database_code 7022374

loop_
_symmetry_equiv_pos_as_xyz
'x, y, z'
'-x, -y, -z'

loop_
_atom_site_label
_atom_site_type_symbol
_atom_site_fract_x
_atom_site_fract_y
_atom_site_fract_z
_atom_site_U_iso_or_equiv
_atom_site_adp_type
_atom_site_occupancy
_atom_site_symmetry_multiplicity
_atom_site_calc_flag
_atom_site_refinement_flags
_atom_site_disorder_assembly
_atom_site_disorder_group
Ni1 Ni 0.0000 0.0000 0.0000 0.01432(10) Uani 1 2 d S . .
N1 N -0.12766(19) 0.07659(18) -0.08347(10) 0.0176(3) Uani 1 1 d . . .
H1A H -0.095(3) 0.080(2) -0.1242(13) 0.017(5) Uiso 1 1 d . . .
C1 C -0.2706(2) 0.1272(2) -0.08570(11) 0.0171(3) Uani 1 1 d . A .
N2 N -0.3412(2) 0.14548(19) -0.01703(9) 0.0213(3) Uani 1 1 d . . .
H2A H -0.425(3) 0.177(3) -0.0208(14) 0.029(6) Uiso 1 1 d . . .
C2 C -0.2586(2) 0.1427(2) 0.06301(11) 0.0221(4) Uani 1 1 d . . .
N3 N -0.11571(19) 0.09153(18) 0.07664(10) 0.0189(3) Uani 1 1 d . . .
H3A H -0.081(3) 0.096(3) 0.1254(15) 0.030(6) Uiso 1 1 d . . .
N4 N -0.3626(2) 0.1681(2) -0.15253(10) 0.0224(3) Uani 1 1 d . . .
H4A H -0.426(3) 0.222(3) -0.1443(15) 0.031(7) Uiso 1 1 d . . .
C3A C -0.3423(8) 0.1532(5) -0.23082(19) 0.0206(14) Uani 0.488(7) 1 d PG A 1
C4A C -0.3314(8) 0.0087(5) -0.2765(3) 0.0211(13) Uani 0.488(7) 1 d PG A 1
H4AA H -0.3331 -0.0760 -0.2515 0.025 Uiso 0.488(7) 1 calc PR A 1
C5A C -0.3179(6) -0.0092(5) -0.3597(2) 0.0231(11) Uani 0.488(7) 1 d PG A 1
C6A C -0.3153(5) 0.1174(7) -0.39718(18) 0.0246(14) Uani 0.488(7) 1 d PG A 1
H6AA H -0.3063 0.1055 -0.4528 0.030 Uiso 0.488(7) 1 calc PR A 1
C7A C -0.3262(5) 0.2620(6) -0.3515(2) 0.0223(11) Uani 0.488(7) 1 d PG A 1
C8A C -0.3397(6) 0.2798(5) -0.2683(2) 0.0195(11) Uani 0.488(7) 1 d PG A 1
H8AA H -0.3470 0.3765 -0.2377 0.023 Uiso 0.488(7) 1 calc PR A 1
C9A C -0.3107(7) -0.1679(7) -0.4096(3) 0.0328(13) Uani 0.488(7) 1 d P A 1
H9AA H -0.3058 -0.2397 -0.3733 0.049 Uiso 0.488(7) 1 calc PR A 1
H9AB H -0.2098 -0.1606 -0.4321 0.049 Uiso 0.488(7) 1 calc PR A 1
H9AC H -0.4120 -0.2041 -0.4549 0.049 Uiso 0.488(7) 1 calc PR A 1
C10A C -0.3189(6) 0.4032(6) -0.3896(3) 0.0324(13) Uani 0.488(7) 1 d P A 1
H10A H -0.3286 0.4918 -0.3490 0.049 Uiso 0.488(7) 1 calc PR A 1
H10B H -0.4125 0.3837 -0.4385 0.049 Uiso 0.488(7) 1 calc PR A 1
H10C H -0.2111 0.4237 -0.4055 0.049 Uiso 0.488(7) 1 calc PR A 1
C3B C -0.3386(8) 0.1182(5) -0.23986(18) 0.0168(12) Uani 0.512(7) 1 d PG A 2
C4B C -0.3116(8) -0.0300(5) -0.2711(2) 0.0206(12) Uani 0.512(7) 1 d PG A 2
H4BA H -0.3019 -0.1002 -0.2364 0.025 Uiso 0.512(7) 1 calc PR A 2
C5B C -0.2991(6) -0.0734(5) -0.3542(2) 0.0276(12) Uani 0.512(7) 1 d PG A 2
C6B C -0.3136(4) 0.0313(7) -0.40604(17) 0.0336(13) Uani 0.512(7) 1 d PG A 2
H6BA H -0.3052 0.0023 -0.4616 0.040 Uiso 0.512(7) 1 calc PR A 2
C7B C -0.3406(5) 0.1796(7) -0.3748(2) 0.0247(13) Uani 0.512(7) 1 d PG A 2
C8B C -0.3531(6) 0.2230(5) -0.2917(2) 0.0213(11) Uani 0.512(7) 1 d PG A 2
H8BA H -0.3711 0.3221 -0.2708 0.026 Uiso 0.512(7) 1 calc PR A 2
C9B C -0.2690(8) -0.2352(7) -0.3879(3) 0.0463(15) Uani 0.512(7) 1 d P A 2
H9BA H -0.2413 -0.2401 -0.4417 0.069 Uiso 0.512(7) 1 calc PR A 2
H9BB H -0.3716 -0.3106 -0.3940 0.069 Uiso 0.512(7) 1 calc PR A 2
H9BC H -0.1750 -0.2571 -0.3493 0.069 Uiso 0.512(7) 1 calc PR A 2
C10B C -0.3544(7) 0.2959(7) -0.4300(3) 0.0405(15) Uani 0.512(7) 1 d P A 2
H10D H -0.3580 0.2453 -0.4869 0.061 Uiso 0.512(7) 1 calc PR A 2
H10E H -0.2560 0.3797 -0.4096 0.061 Uiso 0.512(7) 1 calc PR A 2
H10F H -0.4579 0.3364 -0.4285 0.061 Uiso 0.512(7) 1 calc PR A 2
N5 N -0.3416(2) 0.1935(3) 0.12262(11) 0.0393(5) Uani 1 1 d . . .
H5A H -0.401(3) 0.250(3) 0.1106(16) 0.036(7) Uiso 1 1 d . . .
C11 C -0.2784(2) 0.2077(3) 0.21072(12) 0.0337(5) Uani 1 1 d . . .
C12 C -0.2620(3) 0.3511(3) 0.26451(13) 0.0349(5) Uani 1 1 d . . .
H12A H -0.2855 0.4365 0.2429 0.042 Uiso 1 1 calc R . .
C13 C -0.2100(3) 0.3665(3) 0.35103(13) 0.0374(5) Uani 1 1 d . . .
C14 C -0.1754(3) 0.2373(3) 0.38116(13) 0.0412(6) Uani 1 1 d . . .
H14A H -0.1401 0.2477 0.4390 0.049 Uiso 1 1 calc R . .
C15 C -0.1915(3) 0.0929(3) 0.32805(13) 0.0383(6) Uani 1 1 d . . .
C16 C -0.2439(3) 0.0792(3) 0.24133(12) 0.0331(5) Uani 1 1 d . . .
H16A H -0.2555 -0.0161 0.2042 0.040 Uiso 1 1 calc R . .
C17 C -0.1938(3) 0.5235(3) 0.40926(14) 0.0493(7) Uani 1 1 d . . .
H17A H -0.1744 0.5127 0.4665 0.074 Uiso 1 1 calc R . .
H17B H -0.2982 0.5623 0.3952 0.074 Uiso 1 1 calc R . .
H17C H -0.0984 0.5951 0.4030 0.074 Uiso 1 1 calc R . .
C18 C -0.1609(4) -0.0480(3) 0.36173(15) 0.0542(8) Uani 1 1 d . . .
H18A H -0.0848 -0.0155 0.4169 0.081 Uiso 1 1 calc R . .
H18B H -0.1094 -0.1128 0.3248 0.081 Uiso 1 1 calc R . .
H18C H -0.2689 -0.1056 0.3650 0.081 Uiso 1 1 calc R . .
Cl1 Cl -0.71681(6) 0.35727(5) -0.10119(4) 0.03295(14) Uani 1 1 d . . .
O1A O -0.5781(5) 0.4071(6) -0.1277(4) 0.0314(13) Uani 0.491(9) 1 d P B 1
O4A O -0.7449(5) 0.4789(5) -0.0307(3) 0.0314(14) Uani 0.491(9) 1 d P B 1
O1B O -0.6130(5) 0.3540(5) -0.1734(4) 0.0289(10) Uani 0.509(9) 1 d P B 2
O4B O -0.7015(4) 0.5196(4) -0.0689(3) 0.0292(12) Uani 0.509(9) 1 d P B 2
O2 O -0.66333(19) 0.2509(2) -0.05089(9) 0.0390(4) Uani 1 1 d . B .
O3 O -0.88240(18) 0.29278(17) -0.15460(9) 0.0340(3) Uani 1 1 d . B .
N20 N -0.6666(3) 0.2993(2) 0.15794(16) 0.0574(7) Uani 1 1 d . . .
C20A C -0.7668(3) 0.3627(2) 0.13424(14) 0.0299(5) Uani 0.523(16) 1 d P C 1
C21A C -0.9048(6) 0.4583(7) 0.1231(8) 0.040(2) Uani 0.523(16) 1 d P C 1
H21A H -0.9610 0.4618 0.1689 0.060 Uiso 0.523(16) 1 calc PR C 1
H21B H -0.9879 0.4120 0.0708 0.060 Uiso 0.523(16) 1 calc PR C 1
H21C H -0.8535 0.5621 0.1223 0.060 Uiso 0.523(16) 1 calc PR C 1
C20B C -0.7668(3) 0.3627(2) 0.13424(14) 0.0299(5) Uani 0.477(16) 1 d P C 2
C21B C -0.8782(8) 0.4318(6) 0.0798(5) 0.0274(16) Uani 0.477(16) 1 d P C 2
H21D H -0.9429 0.3535 0.0312 0.041 Uiso 0.477(16) 1 calc PR C 2
H21E H -0.8100 0.5118 0.0624 0.041 Uiso 0.477(16) 1 calc PR C 2
H21F H -0.9562 0.4764 0.1095 0.041 Uiso 0.477(16) 1 calc PR C 2

loop_
_atom_site_aniso_label
_atom_site_aniso_U_11
_atom_site_aniso_U_22
_atom_site_aniso_U_33
_atom_site_aniso_U_23
_atom_site_aniso_U_13
_atom_site_aniso_U_12
Ni1 0.01358(16) 0.01685(17) 0.01305(16) 0.00296(12) 0.00349(12) 0.00468(12)
N1 0.0201(8) 0.0217(8) 0.0137(7) 0.0053(6) 0.0075(6) 0.0062(6)
C1 0.0172(8) 0.0142(8) 0.0179(8) 0.0022(7) 0.0020(7) 0.0013(6)
N2 0.0161(8) 0.0300(9) 0.0172(7) 0.0008(6) 0.0025(6) 0.0111(7)
C2 0.0175(9) 0.0297(10) 0.0168(8) -0.0009(7) 0.0039(7) 0.0055(7)
N3 0.0164(7) 0.0269(8) 0.0125(7) 0.0025(6) 0.0020(6) 0.0059(6)
N4 0.0212(8) 0.0272(9) 0.0217(8) 0.0097(7) 0.0038(6) 0.0104(7)
C3A 0.009(2) 0.020(2) 0.027(3) 0.0010(19) -0.005(2) 0.0013(18)
C4A 0.020(2) 0.022(3) 0.024(2) 0.013(2) 0.0025(18) 0.010(2)
C5A 0.026(2) 0.019(3) 0.020(2) 0.000(2) -0.0008(18) 0.007(2)
C6A 0.032(3) 0.028(4) 0.009(2) -0.004(2) 0.0045(17) 0.001(2)
C7A 0.023(2) 0.024(3) 0.016(2) 0.004(2) -0.0004(17) 0.002(2)
C8A 0.026(2) 0.015(3) 0.016(2) 0.0023(19) 0.0023(19) 0.002(2)
C9A 0.043(3) 0.029(3) 0.025(2) 0.000(2) 0.008(2) 0.011(2)
C10A 0.047(3) 0.029(3) 0.023(2) 0.013(2) 0.0092(19) 0.004(2)
C3B 0.023(3) 0.024(3) 0.009(2) 0.0079(18) 0.0077(18) 0.009(2)
C4B 0.021(2) 0.021(2) 0.017(2) 0.0032(17) -0.0022(17) 0.006(2)
C5B 0.027(2) 0.027(3) 0.024(2) -0.002(2) 0.0015(17) 0.009(2)
C6B 0.038(2) 0.043(4) 0.017(2) 0.002(3) 0.0029(18) 0.010(3)
C7B 0.029(2) 0.037(4) 0.009(2) 0.006(2) 0.0071(18) 0.005(3)
C8B 0.020(2) 0.021(3) 0.022(3) 0.005(2) 0.0040(19) 0.005(2)
C9B 0.071(4) 0.035(3) 0.027(2) -0.008(2) 0.002(2) 0.023(3)
C10B 0.052(3) 0.049(4) 0.030(2) 0.019(3) 0.016(2) 0.019(2)
N5 0.0229(9) 0.0775(16) 0.0168(8) -0.0019(9) 0.0028(7) 0.0269(10)
C11 0.0153(9) 0.0657(16) 0.0160(9) -0.0035(9) 0.0065(7) 0.0082(9)
C12 0.0215(10) 0.0577(15) 0.0236(10) -0.0004(10) 0.0081(8) 0.0099(9)
C13 0.0298(11) 0.0540(15) 0.0207(10) -0.0050(10) 0.0104(9) -0.0041(10)
C14 0.0432(13) 0.0541(15) 0.0161(9) 0.0001(10) 0.0093(9) -0.0153(11)
C15 0.0348(12) 0.0501(14) 0.0214(10) 0.0002(9) 0.0118(9) -0.0157(10)
C16 0.0211(10) 0.0517(14) 0.0188(9) -0.0045(9) 0.0080(8) -0.0052(9)
C17 0.0511(15) 0.0616(17) 0.0241(11) -0.0093(11) 0.0084(11) 0.0023(12)
C18 0.0773(19) 0.0485(15) 0.0260(12) 0.0045(11) 0.0163(12) -0.0221(13)
Cl1 0.0178(2) 0.0192(2) 0.0573(3) -0.0006(2) 0.0055(2) 0.00608(18)
O1A 0.0208(17) 0.035(2) 0.051(3) 0.028(2) 0.0173(19) 0.0094(15)
O4A 0.0342(19) 0.0279(19) 0.033(2) 0.0017(16) 0.0065(16) 0.0172(15)
O1B 0.0318(19) 0.029(2) 0.035(2) 0.0126(18) 0.0191(18) 0.0121(15)
O4B 0.0325(17) 0.0163(15) 0.038(2) 0.0002(14) 0.0097(15) 0.0067(12)
O2 0.0297(8) 0.0616(11) 0.0327(8) 0.0128(7) 0.0091(7) 0.0257(7)
O3 0.0293(8) 0.0330(8) 0.0340(8) 0.0075(6) -0.0021(6) 0.0016(6)
N20 0.0380(12) 0.0375(12) 0.0799(17) -0.0017(11) -0.0168(11) 0.0165(10)
C20A 0.0210(10) 0.0300(11) 0.0395(11) 0.0118(9) 0.0055(9) 0.0044(8)
C21A 0.024(2) 0.029(3) 0.066(6) 0.012(3) 0.002(3) 0.0119(19)
C20B 0.0210(10) 0.0300(11) 0.0395(11) 0.0118(9) 0.0055(9) 0.0044(8)
C21B 0.031(3) 0.023(2) 0.028(3) 0.003(2) 0.006(2) 0.0100(19)

loop_
_atom_type_symbol
_atom_type_description
_atom_type_scat_dispersion_real
_atom_type_scat_dispersion_imag
_atom_type_scat_source
C C 0.0033 0.0016 'International Tables Vol C Tables 4.2.6.8 and 6.1.1.4'
H H 0.0000 0.0000 'International Tables Vol C Tables 4.2.6.8 and 6.1.1.4'
N N 0.0061 0.0033 'International Tables Vol C Tables 4.2.6.8 and 6.1.1.4'
O O 0.0106 0.0060 'International Tables Vol C Tables 4.2.6.8 and 6.1.1.4'
Cl Cl 0.1484 0.1585 'International Tables Vol C Tables 4.2.6.8 and 6.1.1.4'
Ni Ni 0.3393 1.1124 'International Tables Vol C Tables 4.2.6.8 and 6.1.1.4'

loop_
_geom_angle_atom_site_label_1
_geom_angle_atom_site_label_2
_geom_angle_atom_site_label_3
_geom_angle
_geom_angle_site_symmetry_1
_geom_angle_site_symmetry_3
N1 Ni1 N1 180.00(12) 2 .
N1 Ni1 N3 89.66(7) 2 2
N1 Ni1 N3 90.34(7) . 2
N1 Ni1 N3 90.34(7) 2 .
N1 Ni1 N3 89.66(7) . .
N3 Ni1 N3 180.00(9) 2 .
C1 N1 Ni1 129.45(13) . .
C1 N1 H1A 111.5(15) . .
Ni1 N1 H1A 119.0(15) . .
N1 C1 N4 125.24(17) . .
N1 C1 N2 121.06(16) . .
N4 C1 N2 113.69(16) . .
C1 N2 C2 125.27(16) . .
C1 N2 H2A 117.5(18) . .
C2 N2 H2A 115.8(18) . .
N3 C2 N5 125.19(17) . .
N3 C2 N2 120.83(17) . .
N5 C2 N2 113.96(17) . .
C2 N3 Ni1 129.58(13) . .
C2 N3 H3A 111.1(17) . .
Ni1 N3 H3A 119.1(17) . .
C3A N4 C1 130.3(3) . .
C3A N4 C3B 11.5(3) . .
C1 N4 C3B 122.5(3) . .
C3A N4 H4A 110.9(18) . .
C1 N4 H4A 117.7(18) . .
C3B N4 H4A 119.7(18) . .
N4 C3A C4A 119.7(3) . .
N4 C3A C8A 120.2(3) . .
C4A C3A C8A 120.0 . .
C3A C4A C5A 120.0 . .
C3A C4A H4AA 120.0 . .
C5A C4A H4AA 120.0 . .
C6A C5A C4A 120.0 . .
C6A C5A C9A 120.4(3) . .
C4A C5A C9A 119.5(3) . .
C5A C6A C7A 120.0 . .
C5A C6A H6AA 120.0 . .
C7A C6A H6AA 120.0 . .
C6A C7A C8A 120.0 . .
C6A C7A C10A 121.3(3) . .
C8A C7A C10A 118.6(3) . .
C7A C8A C3A 120.0 . .
C7A C8A H8AA 120.0 . .
C3A C8A H8AA 120.0 . .
C5A C9A H9AA 109.5 . .
C5A C9A H9AB 109.5 . .
H9AA C9A H9AB 109.5 . .
C5A C9A H9AC 109.5 . .
H9AA C9A H9AC 109.5 . .
H9AB C9A H9AC 109.5 . .
C7A C10A H10A 109.5 . .
C7A C10A H10B 109.5 . .
H10A C10A H10B 109.5 . .
C7A C10A H10C 109.5 . .
H10A C10A H10C 109.5 . .
H10B C10A H10C 109.5 . .
C4B C3B C8B 120.0 . .
C4B C3B N4 122.2(3) . .
C8B C3B N4 117.7(3) . .
C5B C4B C3B 120.0 . .
C5B C4B H4BA 120.0 . .
C3B C4B H4BA 120.0 . .
C4B C5B C6B 120.0 . .
C4B C5B C9B 119.8(3) . .
C6B C5B C9B 120.2(3) . .
C7B C6B C5B 120.0 . .
C7B C6B H6BA 120.0 . .
C5B C6B H6BA 120.0 . .
C6B C7B C8B 120.0 . .
C6B C7B C10B 120.7(3) . .
C8B C7B C10B 119.3(3) . .
C7B C8B C3B 120.0 . .
C7B C8B H8BA 120.0 . .
C3B C8B H8BA 120.0 . .
C5B C9B H9BA 109.5 . .
C5B C9B H9BB 109.5 . .
H9BA C9B H9BB 109.5 . .
C5B C9B H9BC 109.5 . .
H9BA C9B H9BC 109.5 . .
H9BB C9B H9BC 109.5 . .
C7B C10B H10D 109.5 . .
C7B C10B H10E 109.5 . .
H10D C10B H10E 109.5 . .
C7B C10B H10F 109.5 . .
H10D C10B H10F 109.5 . .
H10E C10B H10F 109.5 . .
C2 N5 C11 124.55(18) . .
C2 N5 H5A 113.9(19) . .
C11 N5 H5A 115.8(19) . .
C16 C11 C12 121.3(2) . .
C16 C11 N5 120.5(2) . .
C12 C11 N5 118.1(2) . .
C11 C12 C13 119.5(2) . .
C11 C12 H12A 120.3 . .
C13 C12 H12A 120.3 . .
C14 C13 C12 118.8(2) . .
C14 C13 C17 122.1(2) . .
C12 C13 C17 119.0(2) . .
C13 C14 C15 122.3(2) . .
C13 C14 H14A 118.8 . .
C15 C14 H14A 118.8 . .
C14 C15 C16 118.2(2) . .
C14 C15 C18 121.8(2) . .
C16 C15 C18 120.0(2) . .
C11 C16 C15 119.9(2) . .
C11 C16 H16A 120.1 . .
C15 C16 H16A 120.1 . .
C13 C17 H17A 109.5 . .
C13 C17 H17B 109.5 . .
H17A C17 H17B 109.5 . .
C13 C17 H17C 109.5 . .
H17A C17 H17C 109.5 . .
H17B C17 H17C 109.5 . .
C15 C18 H18A 109.5 . .
C15 C18 H18B 109.5 . .
H18A C18 H18B 109.5 . .
C15 C18 H18C 109.5 . .
H18A C18 H18C 109.5 . .
H18B C18 H18C 109.5 . .
O1A Cl1 O3 124.5(3) . .
O1A Cl1 O4B 82.0(2) . .
O3 Cl1 O4B 110.54(14) . .
O1A Cl1 O2 104.56(17) . .
O3 Cl1 O2 109.93(10) . .
O4B Cl1 O2 124.1(2) . .
O1A Cl1 O4A 111.7(2) . .
O3 Cl1 O4A 105.74(15) . .
O4B Cl1 O4A 35.24(15) . .
O2 Cl1 O4A 97.1(2) . .
O1A Cl1 O1B 29.5(2) . .
O3 Cl1 O1B 97.0(2) . .
O4B Cl1 O1B 102.4(2) . .
O2 Cl1 O1B 109.02(14) . .
O4A Cl1 O1B 136.8(2) . .
N20 C20A C21A 166.7(6) . .
H21D C21B H21E 109.5 . .
H21D C21B H21F 109.5 . .
H21E C21B H21F 109.5 . .

loop_
_geom_bond_atom_site_label_1
_geom_bond_atom_site_label_2
_geom_bond_distance
_geom_bond_site_symmetry_2
Ni1 N1 1.8582(16) 2
Ni1 N1 1.8582(16) .
Ni1 N3 1.8612(16) 2
Ni1 N3 1.8612(16) .
N1 C1 1.295(2) .
N1 H1A 0.78(2) .
C1 N4 1.350(2) .
C1 N2 1.368(2) .
N2 C2 1.371(2) .
N2 H2A 0.76(2) .
C2 N3 1.295(2) .
C2 N5 1.349(3) .
N3 H3A 0.79(2) .
N4 C3A 1.329(3) .
N4 C3B 1.495(3) .
N4 H4A 0.76(3) .
C3A C4A 1.3900 .
C3A C8A 1.3900 .
C4A C5A 1.3900 .
C4A H4AA 0.9300 .
C5A C6A 1.3900 .
C5A C9A 1.513(5) .
C6A C7A 1.3900 .
C6A H6AA 0.9300 .
C7A C8A 1.3900 .
C7A C10A 1.514(5) .
C8A H8AA 0.9300 .
C9A H9AA 0.9600 .
C9A H9AB 0.9600 .
C9A H9AC 0.9600 .
C10A H10A 0.9600 .
C10A H10B 0.9600 .
C10A H10C 0.9600 .
C3B C4B 1.3900 .
C3B C8B 1.3900 .
C4B C5B 1.3900 .
C4B H4BA 0.9300 .
C5B C6B 1.3900 .
C5B C9B 1.517(6) .
C6B C7B 1.3900 .
C6B H6BA 0.9300 .
C7B C8B 1.3900 .
C7B C10B 1.513(5) .
C8B H8BA 0.9300 .
C9B H9BA 0.9600 .
C9B H9BB 0.9600 .
C9B H9BC 0.9600 .
C10B H10D 0.9600 .
C10B H10E 0.9600 .
C10B H10F 0.9600 .
N5 C11 1.426(3) .
N5 H5A 0.77(3) .
C11 C16 1.382(3) .
C11 C12 1.385(3) .
C12 C13 1.390(3) .
C12 H12A 0.9300 .
C13 C14 1.385(4) .
C13 C17 1.514(3) .
C14 C15 1.388(3) .
C14 H14A 0.9300 .
C15 C16 1.395(3) .
C15 C18 1.503(4) .
C16 H16A 0.9300 .
C17 H17A 0.9600 .
C17 H17B 0.9600 .
C17 H17C 0.9600 .
C18 H18A 0.9600 .
C18 H18B 0.9600 .
C18 H18C 0.9600 .
Cl1 O1A 1.329(3) .
Cl1 O3 1.4150(16) .
Cl1 O4B 1.422(3) .
Cl1 O2 1.4374(17) .
Cl1 O4A 1.515(4) .
Cl1 O1B 1.594(4) .
N20 C20A 1.105(3) .
C20A C21A 1.502(6) .
C21A H21A 0.9600 .
C21A H21B 0.9600 .
C21A H21C 0.9600 .
C21B H21D 0.9600 .
C21B H21E 0.9600 .
C21B H21F 0.9600 .

loop_
_geom_hbond_atom_site_label_D
_geom_hbond_atom_site_label_H
_geom_hbond_atom_site_label_A
_geom_hbond_distance_DH
_geom_hbond_distance_HA
_geom_hbond_distance_DA
_geom_hbond_angle_DHA
_geom_hbond_site_symmetry_A
N1 H1A O3 0.78(2) 2.56(2) 3.115(2) 129.8(18) 1_655
N2 H2A O2 0.76(2) 2.12(3) 2.878(3) 171(2) .
N4 H4A O1B 0.76(3) 2.09(3) 2.806(4) 157(2) .
N5 H5A O4B 0.77(3) 2.37(3) 2.864(6) 122(2) 2_465
N5 H5A N20 0.77(3) 2.49(3) 3.038(3) 129(2) .

loop_
_geom_torsion_atom_site_label_1
_geom_torsion_atom_site_label_2
_geom_torsion_atom_site_label_3
_geom_torsion_atom_site_label_4
_geom_torsion
_geom_torsion_site_symmetry_1
N1 Ni1 N1 C1 20(100) 2
N3 Ni1 N1 C1 162.14(17) 2
N3 Ni1 N1 C1 -17.86(17) .
Ni1 N1 C1 N4 -173.77(13) .
Ni1 N1 C1 N2 7.0(3) .
N1 C1 N2 C2 13.1(3) .
N4 C1 N2 C2 -166.26(18) .
C1 N2 C2 N3 -13.9(3) .
C1 N2 C2 N5 167.57(19) .
N5 C2 N3 Ni1 173.05(17) .
N2 C2 N3 Ni1 -5.3(3) .
N1 Ni1 N3 C2 -162.97(18) 2
N1 Ni1 N3 C2 17.03(18) .
N3 Ni1 N3 C2 -136(52) 2
N1 C1 N4 C3A 7.4(4) .
N2 C1 N4 C3A -173.3(3) .
N1 C1 N4 C3B 17.9(4) .
N2 C1 N4 C3B -162.8(3) .
C1 N4 C3A C4A 52.8(5) .
C3B N4 C3A C4A 2(2) .
C1 N4 C3A C8A -130.1(3) .
C3B N4 C3A C8A 179(3) .
N4 C3A C4A C5A 177.1(5) .
C8A C3A C4A C5A 0.0 .
C3A C4A C5A C6A 0.0 .
C3A C4A C5A C9A -178.4(4) .
C4A C5A C6A C7A 0.0 .
C9A C5A C6A C7A 178.4(4) .
C5A C6A C7A C8A 0.0 .
C5A C6A C7A C10A 178.3(4) .
C6A C7A C8A C3A 0.0 .
C10A C7A C8A C3A -178.4(4) .
N4 C3A C8A C7A -177.1(5) .
C4A C3A C8A C7A 0.0 .
C3A N4 C3B C4B 175(3) .
C1 N4 C3B C4B 39.5(4) .
C3A N4 C3B C8B -8(2) .
C1 N4 C3B C8B -143.8(3) .
C8B C3B C4B C5B 0.0 .
N4 C3B C4B C5B 176.6(5) .
C3B C4B C5B C6B 0.0 .
C3B C4B C5B C9B 179.8(4) .
C4B C5B C6B C7B 0.0 .
C9B C5B C6B C7B -179.8(4) .
C5B C6B C7B C8B 0.0 .
C5B C6B C7B C10B 179.2(4) .
C6B C7B C8B C3B 0.0 .
C10B C7B C8B C3B -179.2(4) .
C4B C3B C8B C7B 0.0 .
N4 C3B C8B C7B -176.8(5) .
N3 C2 N5 C11 4.2(4) .
N2 C2 N5 C11 -177.3(2) .
C2 N5 C11 C16 -58.9(3) .
C2 N5 C11 C12 124.6(2) .
C16 C11 C12 C13 -0.1(3) .
N5 C11 C12 C13 176.39(18) .
C11 C12 C13 C14 0.2(3) .
C11 C12 C13 C17 -179.6(2) .
C12 C13 C14 C15 -0.3(3) .
C17 C13 C14 C15 179.5(2) .
C13 C14 C15 C16 0.2(3) .
C13 C14 C15 C18 -177.3(2) .
C12 C11 C16 C15 0.0(3) .
N5 C11 C16 C15 -176.35(18) .
C14 C15 C16 C11 -0.1(3) .
C18 C15 C16 C11 177.5(2) .
